data_4308038
loop_
_publ_author_name
'Sonia Nieto'
'Julio P\'erez'
'Luc\'ia Riera'
'V\'ictor Riera'
'Daniel Miguel'
'James A. Golen'
'Arnold L. Rheingold'

_publ_contact_author
;
     JULIO PEREZ
     Departamento de Quimica Organica e Inorganica 
     IUQOEM - Facultad de Quimica
     Universidad de Oviedo-CSIC
     C/ Julian Claveria s/n
     33006 Oviedo  (ASTURIAS)
     SPAIN
;
_publ_contact_author_email japm@uniovi.es
_publ_contact_author_fax +34-85-103446
_publ_contact_author_phone +34-85-102985
_publ_section_title
;
Pyrazole Complexes as Anion Receptors: Effects of Changing the Metal, the
Pyrazole Substitution Pattern, and the Number of Pyrazole Ligands
;
_journal_name_full 'Inorganic Chemistry'
_journal_page_first 3407
_journal_page_last 3418
_journal_paper_doi 10.1021/ic0700046
_journal_volume 46
_journal_year 2007
_chemical_formula_sum 'C72 H84 B F24 Mn N7 O7 Re'
_chemical_formula_weight 1867.41
_chemical_name_systematic
; 
 ? 
;
_space_group_IT_number 14
_symmetry_cell_setting monoclinic
_symmetry_space_group_name_Hall '-P 2ybc'
_symmetry_space_group_name_H-M 'P 1 21/c 1'
_atom_sites_solution_hydrogens geom
_atom_sites_solution_primary direct
_atom_sites_solution_secondary difmap
_audit_creation_method SHELXL-97
_cell_angle_alpha 90.00
_cell_angle_beta 119.043(3)
_cell_angle_gamma 90.00
_cell_formula_units_Z 4
_cell_length_a 18.566(3)
_cell_length_b 28.554(5)
_cell_length_c 18.475(3)
_cell_measurement_temperature 296(2)
_cell_volume 8563(2)
_computing_cell_refinement 'Bruker SMART'
_computing_data_collection 'Bruker SMART'
_computing_data_reduction 'Bruker SHELXTL'
_computing_molecular_graphics 'Bruker SHELXTL'
_computing_publication_material 'Bruker SHELXTL'
_computing_structure_refinement 'SHELXL-97 (Sheldrick, 1997)'
_computing_structure_solution 'SHELXS-97 (Sheldrick, 1990)'
_diffrn_ambient_temperature 296(2)
_diffrn_measured_fraction_theta_full 0.997
_diffrn_measured_fraction_theta_max 0.997
_diffrn_measurement_device_type 'CCD area detector'
_diffrn_measurement_method 'phi and omega scans'
_diffrn_radiation_monochromator graphite
_diffrn_radiation_source 'fine-focus sealed tube'
_diffrn_radiation_type MoK\a
_diffrn_radiation_wavelength 0.71073
_diffrn_reflns_av_R_equivalents 0.0848
_diffrn_reflns_av_sigmaI/netI 0.0907
_diffrn_reflns_limit_h_max 19
_diffrn_reflns_limit_h_min -20
_diffrn_reflns_limit_k_max 31
_diffrn_reflns_limit_k_min -22
_diffrn_reflns_limit_l_max 19
_diffrn_reflns_limit_l_min -20
_diffrn_reflns_number 38286
_diffrn_reflns_theta_full 23.31
_diffrn_reflns_theta_max 23.31
_diffrn_reflns_theta_min 1.25
_exptl_absorpt_coefficient_mu 1.663
_exptl_absorpt_correction_T_max 1.000000
_exptl_absorpt_correction_T_min 0.582092
_exptl_absorpt_correction_type multi-scan
_exptl_absorpt_process_details SADABS
_exptl_crystal_colour PALE_YELLOW
_exptl_crystal_density_diffrn 1.449
_exptl_crystal_density_method 'not measured'
_exptl_crystal_description PLATE
_exptl_crystal_F_000 3768
_exptl_crystal_size_max 0.31
_exptl_crystal_size_mid 0.20
_exptl_crystal_size_min 0.08
_refine_diff_density_max 1.828
_refine_diff_density_min -0.709
_refine_diff_density_rms 0.110
_refine_ls_extinction_method none
_refine_ls_goodness_of_fit_ref 1.011
_refine_ls_hydrogen_treatment mixed
_refine_ls_matrix_type full
_refine_ls_number_parameters 1039
_refine_ls_number_reflns 12336
_refine_ls_number_restraints 0
_refine_ls_restrained_S_all 1.011
_refine_ls_R_factor_all 0.1649
_refine_ls_R_factor_gt 0.0890
_refine_ls_shift/su_max 0.002
_refine_ls_shift/su_mean 0.000
_refine_ls_structure_factor_coef Fsqd
_refine_ls_weighting_details 'calc w=1/[\s^2^(Fo^2^)+(0.1363P)^2^+22.3290P] where P=(Fo^2^+2Fc^2^)/3'
_refine_ls_weighting_scheme calc
_refine_ls_wR_factor_gt 0.2087
_refine_ls_wR_factor_ref 0.2639
_reflns_number_gt 6786
_reflns_number_total 12336
_reflns_threshold_expression >2sigma(I)
_cod_data_source_file ic0700046si20070102_075057_06.cif
_cod_data_source_block Compound_7b_(sn296d)
_cod_depositor_comments
;
The following automatic conversions were performed:
'_symmetry_cell_setting' value 'Monoclinic' changed to 'monoclinic'
according to '/home/saulius/struct/CIF-dictionaries/cif_core.dic'
dictionary named 'cif_core.dic' version 2.4.1 from 2010-06-29.

Automatic conversion script
Id: cif_fix_enum 1527 2010-12-29 10:47:43Z saulius 
;
_cod_original_cell_volume 8563(3)
_cod_database_code 4308038

loop_
_symmetry_equiv_pos_as_xyz
'x, y, z'
'-x, y+1/2, -z+1/2'
'-x, -y, -z'
'x, -y-1/2, z-1/2'

loop_
_atom_site_label
_atom_site_type_symbol
_atom_site_fract_x
_atom_site_fract_y
_atom_site_fract_z
_atom_site_U_iso_or_equiv
_atom_site_adp_type
_atom_site_occupancy
_atom_site_symmetry_multiplicity
_atom_site_calc_flag
_atom_site_refinement_flags
_atom_site_disorder_assembly
_atom_site_disorder_group
O12 O 0.0635(5) 0.3040(3) 0.6659(5) 0.087(3) Uani 1 1 d . . .
Re1 Re 0.00511(4) 0.26678(2) 0.58248(3) 0.0898(3) Uani 1 1 d . . .
O11 O 0.0590(8) 0.2194(5) 0.5893(6) 0.128(4) Uani 1 1 d . . .
O13 O -0.0241(9) 0.2949(5) 0.4921(6) 0.162(6) Uani 1 1 d . . .
O14 O -0.0793(10) 0.2497(7) 0.5826(10) 0.204(8) Uani 1 1 d . . .
Mn1 Mn 0.10138(11) 0.31538(6) 0.90209(10) 0.0606(5) Uani 1 1 d . . .
C1 C 0.1340(9) 0.2621(6) 0.9652(8) 0.082(4) Uani 1 1 d . . .
O1 O 0.1555(9) 0.2284(4) 1.0015(8) 0.132(5) Uani 1 1 d . . .
C2 C 0.0133(10) 0.3196(5) 0.9092(7) 0.089(5) Uani 1 1 d . . .
O2 O -0.0521(7) 0.3246(5) 0.9089(7) 0.124(4) Uani 1 1 d . . .
C3 C 0.0465(9) 0.2775(5) 0.8158(8) 0.085(4) Uani 1 1 d . . .
O3 O 0.0055(10) 0.2505(5) 0.7667(8) 0.153(6) Uani 1 1 d . . .
N1 N 0.2097(5) 0.3108(3) 0.8942(6) 0.059(2) Uani 1 1 d . . .
N2 N 0.2174(7) 0.3091(4) 0.8256(6) 0.063(3) Uani 1 1 d . . .
H2 H 0.182(8) 0.306(5) 0.783(7) 0.076 Uiso 1 1 d . . .
N3 N 0.0699(6) 0.3783(3) 0.8339(5) 0.057(2) Uani 1 1 d . . .
N4 N 0.0522(6) 0.3832(3) 0.7533(6) 0.063(3) Uani 1 1 d . . .
H4 H 0.059(8) 0.359(4) 0.742(8) 0.075 Uiso 1 1 d . . .
N5 N 0.1663(6) 0.3568(3) 1.0060(5) 0.057(2) Uani 1 1 d . . .
N6 N 0.1527(6) 0.3575(4) 1.0715(6) 0.058(3) Uani 1 1 d . . .
H6 H 0.130(7) 0.338(4) 1.080(7) 0.069 Uiso 1 1 d . . .
C11 C 0.2964(8) 0.3048(4) 0.8418(8) 0.065(3) Uani 1 1 d . . .
C12 C 0.3414(9) 0.3028(5) 0.9277(8) 0.085(4) Uani 1 1 d . . .
H12 H 0.3981 0.2992 0.9599 0.102 Uiso 1 1 calc R . .
C13 C 0.2864(8) 0.3069(5) 0.9548(7) 0.074(4) Uani 1 1 d . . .
H13 H 0.3008 0.3071 1.0106 0.088 Uiso 1 1 calc R . .
C14 C 0.3184(9) 0.3028(6) 0.7753(9) 0.088(4) Uani 1 1 d . . .
C15 C 0.2809(15) 0.2652(8) 0.7176(14) 0.175(11) Uani 1 1 d . . .
H15A H 0.3146 0.2574 0.6930 0.263 Uiso 1 1 calc R . .
H15B H 0.2273 0.2747 0.6751 0.263 Uiso 1 1 calc R . .
H15C H 0.2757 0.2383 0.7460 0.263 Uiso 1 1 calc R . .
C16 C 0.292(3) 0.3455(9) 0.725(2) 0.31(3) Uani 1 1 d . . .
H16A H 0.2915 0.3402 0.6738 0.464 Uiso 1 1 calc R . .
H16B H 0.3293 0.3705 0.7548 0.464 Uiso 1 1 calc R . .
H16C H 0.2375 0.3538 0.7147 0.464 Uiso 1 1 calc R . .
C17 C 0.4122(14) 0.2996(16) 0.8127(16) 0.28(2) Uani 1 1 d . . .
H17A H 0.4318 0.2714 0.8446 0.419 Uiso 1 1 calc R . .
H17B H 0.4374 0.3262 0.8479 0.419 Uiso 1 1 calc R . .
H17C H 0.4262 0.2994 0.7690 0.419 Uiso 1 1 calc R . .
C18 C 0.0310(8) 0.4268(5) 0.7271(8) 0.076(4) Uani 1 1 d . . .
C19 C 0.0345(9) 0.4512(5) 0.7924(9) 0.089(4) Uani 1 1 d . . .
H19 H 0.0238 0.4829 0.7939 0.107 Uiso 1 1 calc R . .
C20 C 0.0571(8) 0.4193(5) 0.8554(8) 0.074(4) Uani 1 1 d . . .
H20 H 0.0625 0.4263 0.9070 0.089 Uiso 1 1 calc R . .
C21 C 0.0102(11) 0.4417(6) 0.6400(9) 0.102(5) Uani 1 1 d . . .
C22 C 0.0786(17) 0.4386(17) 0.6275(17) 0.35(3) Uani 1 1 d . . .
H22A H 0.0614 0.4275 0.5725 0.524 Uiso 1 1 calc R . .
H22B H 0.1180 0.4172 0.6670 0.524 Uiso 1 1 calc R . .
H22C H 0.1034 0.4689 0.6346 0.524 Uiso 1 1 calc R . .
C23 C -0.054(2) 0.4097(9) 0.5787(11) 0.233(16) Uani 1 1 d . . .
H23A H -0.0698 0.4199 0.5236 0.350 Uiso 1 1 calc R . .
H23B H -0.1020 0.4103 0.5865 0.350 Uiso 1 1 calc R . .
H23C H -0.0332 0.3784 0.5868 0.350 Uiso 1 1 calc R . .
C24 C -0.032(3) 0.4865(10) 0.6211(16) 0.31(3) Uani 1 1 d . . .
H24A H 0.0077 0.5113 0.6365 0.472 Uiso 1 1 calc R . .
H24B H -0.0614 0.4895 0.6515 0.472 Uiso 1 1 calc R . .
H24C H -0.0700 0.4882 0.5629 0.472 Uiso 1 1 calc R . .
C25 C 0.1961(7) 0.3912(4) 1.1257(7) 0.061(3) Uani 1 1 d . . .
C26 C 0.2382(7) 0.4140(4) 1.0938(7) 0.065(3) Uani 1 1 d . . .
H26 H 0.2732 0.4395 1.1169 0.077 Uiso 1 1 calc R . .
C27 C 0.2192(7) 0.3922(4) 1.0208(7) 0.062(3) Uani 1 1 d . . .
H27 H 0.2400 0.4008 0.9860 0.074 Uiso 1 1 calc R . .
C28 C 0.1888(8) 0.3997(5) 1.2036(8) 0.074(4) Uani 1 1 d . . .
C29 C 0.2044(17) 0.3571(7) 1.2508(11) 0.183(11) Uani 1 1 d . . .
H29A H 0.2027 0.3635 1.3009 0.274 Uiso 1 1 calc R . .
H29B H 0.2578 0.3452 1.2641 0.274 Uiso 1 1 calc R . .
H29C H 0.1631 0.3343 1.2187 0.274 Uiso 1 1 calc R . .
C30 C 0.1031(13) 0.4172(10) 1.1775(13) 0.194(12) Uani 1 1 d . . .
H30A H 0.0656 0.3912 1.1603 0.290 Uiso 1 1 calc R . .
H30B H 0.0865 0.4387 1.1324 0.290 Uiso 1 1 calc R . .
H30C H 0.1025 0.4327 1.2233 0.290 Uiso 1 1 calc R . .
C31 C 0.2511(13) 0.4376(7) 1.2544(10) 0.152(9) Uani 1 1 d . . .
H31A H 0.2436 0.4463 1.3005 0.227 Uiso 1 1 calc R . .
H31B H 0.2428 0.4646 1.2201 0.227 Uiso 1 1 calc R . .
H31C H 0.3060 0.4259 1.2743 0.227 Uiso 1 1 calc R . .
N11 N 0.7776(6) 0.2025(3) 0.7671(6) 0.066(3) Uani 1 1 d . . .
C33 C 0.7247(8) 0.2192(5) 0.6800(8) 0.089(4) Uani 1 1 d . . .
H33A H 0.7131 0.1925 0.6435 0.107 Uiso 1 1 calc R . .
H33B H 0.6726 0.2295 0.6747 0.107 Uiso 1 1 calc R . .
C34 C 0.7566(12) 0.2574(6) 0.6491(11) 0.114(6) Uani 1 1 d . . .
H34A H 0.8067 0.2473 0.6494 0.137 Uiso 1 1 calc R . .
H34B H 0.7693 0.2847 0.6844 0.137 Uiso 1 1 calc R . .
C35 C 0.690(2) 0.2696(9) 0.5602(14) 0.196(13) Uani 1 1 d . . .
H35A H 0.6746 0.2410 0.5277 0.235 Uiso 1 1 calc R . .
H35B H 0.6419 0.2810 0.5621 0.235 Uiso 1 1 calc R . .
C36 C 0.711(2) 0.3006(10) 0.5220(19) 0.252(18) Uani 1 1 d . . .
H36A H 0.7376 0.3266 0.5582 0.378 Uiso 1 1 calc R . .
H36B H 0.6626 0.3114 0.4736 0.378 Uiso 1 1 calc R . .
H36C H 0.7482 0.2867 0.5059 0.378 Uiso 1 1 calc R . .
C37 C 0.7959(8) 0.2421(5) 0.8280(8) 0.076(4) Uani 1 1 d . . .
H37A H 0.8302 0.2299 0.8834 0.091 Uiso 1 1 calc R . .
H37B H 0.8280 0.2655 0.8182 0.091 Uiso 1 1 calc R . .
C38 C 0.7240(10) 0.2657(6) 0.8261(10) 0.099(5) Uani 1 1 d . . .
H38A H 0.6898 0.2429 0.8342 0.119 Uiso 1 1 calc R . .
H38B H 0.6911 0.2807 0.7729 0.119 Uiso 1 1 calc R . .
C39 C 0.7557(12) 0.3026(6) 0.8959(13) 0.126(6) Uani 1 1 d . . .
H39A H 0.7907 0.2872 0.9483 0.151 Uiso 1 1 calc R . .
H39B H 0.7892 0.3252 0.8865 0.151 Uiso 1 1 calc R . .
C40 C 0.6931(14) 0.3265(7) 0.9022(13) 0.154(8) Uani 1 1 d . . .
H40A H 0.6570 0.3412 0.8502 0.232 Uiso 1 1 calc R . .
H40B H 0.7170 0.3500 0.9445 0.232 Uiso 1 1 calc R . .
H40C H 0.6623 0.3048 0.9161 0.232 Uiso 1 1 calc R . .
C41 C 0.7301(8) 0.1637(5) 0.7809(10) 0.094(5) Uani 1 1 d . . .
H41A H 0.7186 0.1394 0.7400 0.113 Uiso 1 1 calc R . .
H41B H 0.6776 0.1762 0.7714 0.113 Uiso 1 1 calc R . .
C42 C 0.7729(11) 0.1412(7) 0.8665(12) 0.131(7) Uani 1 1 d . . .
H42A H 0.7844 0.1647 0.9087 0.157 Uiso 1 1 calc R . .
H42B H 0.8246 0.1272 0.8767 0.157 Uiso 1 1 calc R . .
C43 C 0.7140(18) 0.1030(10) 0.869(2) 0.230(16) Uani 1 1 d . . .
H43A H 0.7053 0.1121 0.9144 0.276 Uiso 1 1 calc R . .
H43B H 0.6619 0.1086 0.8189 0.276 Uiso 1 1 calc R . .
C44 C 0.719(2) 0.0680(9) 0.873(4) 0.42(4) Uani 1 1 d . . .
H44A H 0.7543 0.0550 0.8531 0.624 Uiso 1 1 d R . .
H44B H 0.6637 0.0575 0.8381 0.624 Uiso 1 1 d R . .
H44C H 0.7382 0.0580 0.9287 0.624 Uiso 1 1 d R . .
C45 C 0.8597(8) 0.1852(5) 0.7805(10) 0.092(4) Uani 1 1 d . . .
H45A H 0.8933 0.1770 0.8385 0.111 Uiso 1 1 calc R . .
H45B H 0.8872 0.2106 0.7688 0.111 Uiso 1 1 calc R . .
C46 C 0.8563(10) 0.1431(6) 0.7284(10) 0.112(6) Uani 1 1 d . . .
H46A H 0.8306 0.1171 0.7410 0.134 Uiso 1 1 calc R . .
H46B H 0.8223 0.1508 0.6703 0.134 Uiso 1 1 calc R . .
C47 C 0.9403(13) 0.1284(8) 0.7435(16) 0.149(8) Uani 1 1 d . . .
H47A H 0.9345 0.1000 0.7124 0.179 Uiso 1 1 calc R . .
H47B H 0.9615 0.1525 0.7219 0.179 Uiso 1 1 calc R . .
C48 C 1.0017(15) 0.1199(9) 0.8312(17) 0.202(13) Uani 1 1 d . . .
H48A H 1.0236 0.1493 0.8582 0.304 Uiso 1 1 calc R . .
H48B H 1.0455 0.1008 0.8339 0.304 Uiso 1 1 calc R . .
H48C H 0.9757 0.1041 0.8583 0.304 Uiso 1 1 calc R . .
B51 B 0.5367(7) 0.4620(4) 0.7639(7) 0.042(3) Uani 1 1 d . . .
C51 C 0.5090(6) 0.4540(3) 0.8363(6) 0.042(2) Uani 1 1 d . . .
C52 C 0.5518(7) 0.4236(4) 0.9025(6) 0.056(3) Uani 1 1 d . . .
H52 H 0.5990 0.4092 0.9077 0.067 Uiso 1 1 calc R . .
C53 C 0.5281(8) 0.4137(5) 0.9605(7) 0.069(3) Uani 1 1 d . . .
C54 C 0.4568(9) 0.4335(5) 0.9527(8) 0.081(4) Uani 1 1 d . . .
H54 H 0.4397 0.4275 0.9914 0.097 Uiso 1 1 calc R . .
C55 C 0.4125(7) 0.4622(4) 0.8871(7) 0.063(3) Uani 1 1 d . . .
C56 C 0.4387(7) 0.4724(4) 0.8305(6) 0.054(3) Uani 1 1 d . . .
H56 H 0.4072 0.4926 0.7869 0.065 Uiso 1 1 calc R . .
C57 C 0.5778(11) 0.3827(7) 1.0315(9) 0.100(5) Uani 1 1 d . . .
C58 C 0.3308(11) 0.4807(8) 0.8750(11) 0.099(5) Uani 1 1 d . . .
C61 C 0.4748(6) 0.4267(3) 0.6883(6) 0.040(2) Uani 1 1 d . . .
C62 C 0.4971(7) 0.3809(4) 0.6835(6) 0.050(3) Uani 1 1 d . . .
H62 H 0.5491 0.3702 0.7219 0.060 Uiso 1 1 calc R . .
C63 C 0.4427(7) 0.3506(4) 0.6219(7) 0.056(3) Uani 1 1 d . . .
C64 C 0.3651(7) 0.3645(5) 0.5676(7) 0.063(3) Uani 1 1 d . . .
H64 H 0.3287 0.3440 0.5274 0.075 Uiso 1 1 calc R . .
C65 C 0.3410(7) 0.4092(5) 0.5726(6) 0.059(3) Uani 1 1 d . . .
C66 C 0.3959(6) 0.4396(4) 0.6323(6) 0.052(3) Uani 1 1 d . . .
H66 H 0.3786 0.4699 0.6346 0.062 Uiso 1 1 calc R . .
C67 C 0.4679(10) 0.3024(7) 0.6197(13) 0.105(6) Uani 1 1 d . . .
C68 C 0.2576(10) 0.4266(8) 0.5166(10) 0.104(5) Uani 1 1 d . . .
C71 C 0.6351(6) 0.4516(3) 0.7975(6) 0.044(2) Uani 1 1 d . . .
C72 C 0.6630(7) 0.4365(3) 0.7431(7) 0.052(3) Uani 1 1 d . . .
H72 H 0.6248 0.4311 0.6878 0.062 Uiso 1 1 calc R . .
C73 C 0.7454(8) 0.4294(4) 0.7694(8) 0.062(3) Uani 1 1 d . . .
C74 C 0.8032(7) 0.4358(4) 0.8508(9) 0.075(4) Uani 1 1 d . . .
H74 H 0.8584 0.4291 0.8688 0.090 Uiso 1 1 calc R . .
C75 C 0.7789(7) 0.4520(4) 0.9053(8) 0.067(3) Uani 1 1 d . . .
C76 C 0.6958(7) 0.4603(4) 0.8780(7) 0.056(3) Uani 1 1 d . . .
H76 H 0.6804 0.4722 0.9154 0.068 Uiso 1 1 calc R . .
C77 C 0.7708(11) 0.4122(9) 0.7110(14) 0.115(6) Uani 1 1 d . . .
C78 C 0.8404(10) 0.4605(8) 0.9943(11) 0.107(5) Uani 1 1 d . . .
C81 C 0.5247(6) 0.5167(3) 0.7325(5) 0.040(2) Uani 1 1 d . . .
C82 C 0.5117(7) 0.5274(4) 0.6531(6) 0.053(3) Uani 1 1 d . . .
H82 H 0.5045 0.5030 0.6169 0.063 Uiso 1 1 calc R . .
C83 C 0.5092(8) 0.5726(4) 0.6263(7) 0.062(3) Uani 1 1 d . . .
C84 C 0.5205(7) 0.6099(4) 0.6787(7) 0.063(3) Uani 1 1 d . . .
H84 H 0.5191 0.6406 0.6612 0.075 Uiso 1 1 calc R . .
C85 C 0.5339(7) 0.6005(4) 0.7570(7) 0.052(3) Uani 1 1 d . . .
C86 C 0.5352(6) 0.5548(3) 0.7826(6) 0.044(2) Uani 1 1 d . . .
H86 H 0.5434 0.5496 0.8358 0.052 Uiso 1 1 calc R . .
C87 C 0.4955(15) 0.5807(7) 0.5426(11) 0.109(6) Uani 1 1 d . . .
C88 C 0.5447(9) 0.6411(4) 0.8131(8) 0.066(3) Uani 1 1 d . . .
F1 F 0.5506(7) 0.3418(4) 1.0240(8) 0.179(6) Uani 1 1 d . . .
F2 F 0.5788(7) 0.3980(5) 1.1019(6) 0.166(5) Uani 1 1 d . . .
F3 F 0.6553(6) 0.3822(4) 1.0528(5) 0.126(4) Uani 1 1 d . . .
F4 F 0.2754(7) 0.4492(5) 0.8529(10) 0.195(7) Uani 1 1 d . . .
F5 F 0.3346(7) 0.4962(6) 0.9414(9) 0.208(7) Uani 1 1 d . . .
F6 F 0.2981(9) 0.5122(6) 0.8229(11) 0.223(9) Uani 1 1 d . . .
F7 F 0.4170(9) 0.2709(3) 0.6067(11) 0.188(6) Uani 1 1 d . . .
F8 F 0.4790(19) 0.2945(4) 0.5599(16) 0.338(17) Uani 1 1 d . . .
F9 F 0.5290(11) 0.2880(5) 0.6784(15) 0.343(19) Uani 1 1 d . . .
F10 F 0.2168(7) 0.4416(7) 0.5453(7) 0.227(9) Uani 1 1 d . . .
F11 F 0.2536(8) 0.4585(7) 0.4683(10) 0.226(9) Uani 1 1 d . . .
F12 F 0.2124(7) 0.3973(6) 0.4593(11) 0.264(11) Uani 1 1 d . . .
F13 F 0.7216(9) 0.3860(8) 0.6544(10) 0.242(10) Uani 1 1 d . . .
F14 F 0.8371(9) 0.3888(7) 0.7396(8) 0.226(9) Uani 1 1 d . . .
F15 F 0.7817(17) 0.4430(6) 0.6710(14) 0.283(13) Uani 1 1 d . . .
F16 F 0.8167(7) 0.4837(6) 1.0363(6) 0.191(7) Uani 1 1 d . . .
F17 F 0.8691(12) 0.4224(5) 1.0332(8) 0.275(12) Uani 1 1 d . . .
F18 F 0.9032(8) 0.4821(7) 1.0032(8) 0.223(8) Uani 1 1 d . . .
F19 F 0.4408(12) 0.5558(6) 0.4844(7) 0.220(8) Uani 1 1 d . . .
F20 F 0.4790(14) 0.6212(4) 0.5157(8) 0.266(11) Uani 1 1 d . . .
F21 F 0.5547(10) 0.5679(8) 0.5314(8) 0.233(9) Uani 1 1 d . . .
F22 F 0.4770(6) 0.6651(3) 0.7914(6) 0.126(3) Uani 1 1 d . . .
F23 F 0.5732(5) 0.6288(3) 0.8920(5) 0.094(2) Uani 1 1 d . . .
F24 F 0.6002(6) 0.6711(3) 0.8154(6) 0.116(3) Uani 1 1 d . . .

loop_
_atom_site_aniso_label
_atom_site_aniso_U_11
_atom_site_aniso_U_22
_atom_site_aniso_U_33
_atom_site_aniso_U_23
_atom_site_aniso_U_13
_atom_site_aniso_U_12
O12 0.097(7) 0.084(6) 0.056(5) -0.017(4) 0.018(5) 0.013(5)
Re1 0.0759(4) 0.1065(6) 0.0597(4) -0.0298(3) 0.0113(3) 0.0220(4)
O11 0.136(10) 0.169(11) 0.083(7) -0.042(7) 0.056(7) 0.010(8)
O13 0.197(13) 0.154(11) 0.049(6) -0.016(7) -0.008(7) 0.036(10)
O14 0.149(13) 0.280(19) 0.165(14) -0.136(14) 0.062(11) -0.108(13)
Mn1 0.0673(12) 0.0619(12) 0.0509(10) -0.0013(8) 0.0274(9) -0.0187(9)
C1 0.092(10) 0.096(12) 0.062(8) -0.013(8) 0.039(8) -0.028(9)
O1 0.184(13) 0.093(9) 0.123(10) 0.046(7) 0.078(9) 0.008(8)
C2 0.112(13) 0.080(10) 0.042(7) 0.003(6) 0.012(8) -0.046(9)
O2 0.091(8) 0.169(12) 0.128(10) 0.009(8) 0.066(8) -0.023(8)
C3 0.102(11) 0.088(10) 0.056(8) -0.021(7) 0.032(8) -0.052(9)
O3 0.201(14) 0.155(11) 0.116(10) -0.046(9) 0.087(10) -0.102(11)
N1 0.051(6) 0.067(6) 0.062(6) -0.003(5) 0.029(5) -0.007(5)
N2 0.074(8) 0.074(7) 0.043(6) -0.013(5) 0.030(5) -0.018(6)
N3 0.068(6) 0.049(6) 0.042(5) 0.010(4) 0.018(5) -0.003(5)
N4 0.074(7) 0.045(7) 0.059(6) -0.001(5) 0.025(5) -0.003(6)
N5 0.063(6) 0.061(6) 0.050(5) -0.007(5) 0.031(5) -0.011(5)
N6 0.062(7) 0.067(7) 0.054(6) 0.011(5) 0.036(5) -0.006(5)
C11 0.055(8) 0.072(9) 0.076(9) 0.002(7) 0.038(7) -0.006(6)
C12 0.065(9) 0.118(12) 0.063(9) 0.002(8) 0.025(8) 0.004(8)
C13 0.054(8) 0.119(12) 0.050(7) 0.006(7) 0.028(7) 0.007(7)
C14 0.081(10) 0.118(13) 0.089(10) -0.026(10) 0.059(9) -0.029(9)
C15 0.19(2) 0.22(3) 0.17(2) -0.120(19) 0.129(19) -0.093(19)
C16 0.67(8) 0.15(2) 0.40(5) 0.07(3) 0.48(6) 0.07(3)
C17 0.116(19) 0.60(7) 0.16(2) -0.09(3) 0.098(18) -0.06(3)
C18 0.072(9) 0.059(9) 0.075(9) 0.004(8) 0.020(7) 0.003(7)
C19 0.112(12) 0.049(8) 0.095(10) -0.011(8) 0.040(9) 0.011(8)
C20 0.098(10) 0.047(8) 0.072(8) -0.003(7) 0.037(8) 0.007(7)
C21 0.129(14) 0.092(12) 0.072(10) 0.022(9) 0.038(10) 0.019(10)
C22 0.17(3) 0.74(9) 0.17(3) 0.26(4) 0.11(2) 0.09(4)
C23 0.34(4) 0.20(3) 0.052(11) 0.014(13) 0.014(17) -0.07(3)
C24 0.62(7) 0.17(3) 0.16(2) 0.11(2) 0.19(4) 0.17(4)
C25 0.058(7) 0.059(8) 0.052(7) -0.008(6) 0.015(6) -0.001(6)
C26 0.056(7) 0.064(8) 0.070(8) -0.007(7) 0.028(7) -0.022(6)
C27 0.057(7) 0.070(8) 0.056(7) -0.007(6) 0.025(6) -0.023(6)
C28 0.067(8) 0.091(10) 0.067(8) -0.002(7) 0.034(7) 0.005(7)
C29 0.37(4) 0.114(16) 0.100(13) 0.017(12) 0.14(2) 0.023(19)
C30 0.155(19) 0.33(4) 0.132(16) -0.021(19) 0.101(16) 0.08(2)
C31 0.19(2) 0.19(2) 0.108(13) -0.095(14) 0.098(14) -0.100(17)
N11 0.048(6) 0.067(7) 0.072(7) -0.011(5) 0.021(5) 0.001(5)
C33 0.069(9) 0.106(12) 0.071(9) -0.022(8) 0.017(8) 0.008(8)
C34 0.141(16) 0.105(13) 0.111(14) 0.019(11) 0.073(13) 0.022(11)
C35 0.35(4) 0.16(2) 0.112(17) 0.037(15) 0.13(2) 0.04(2)
C36 0.47(6) 0.17(3) 0.22(3) 0.00(2) 0.25(4) 0.06(3)
C37 0.071(9) 0.087(10) 0.063(8) -0.018(7) 0.028(7) -0.010(7)
C38 0.113(13) 0.103(12) 0.095(11) 0.008(9) 0.060(10) 0.022(10)
C39 0.136(16) 0.110(14) 0.175(18) -0.005(13) 0.109(15) 0.022(12)
C40 0.20(2) 0.152(19) 0.156(18) 0.027(15) 0.118(18) 0.046(17)
C41 0.061(8) 0.081(10) 0.126(13) -0.008(9) 0.034(9) -0.018(8)
C42 0.111(14) 0.122(15) 0.155(17) 0.053(13) 0.060(13) 0.005(11)
C43 0.21(3) 0.15(2) 0.36(4) 0.12(3) 0.16(3) 0.00(2)
C44 0.23(4) 0.082(19) 0.77(11) 0.12(4) 0.11(5) -0.05(2)
C45 0.077(10) 0.076(10) 0.108(11) -0.002(9) 0.033(9) 0.000(8)
C46 0.088(12) 0.119(14) 0.121(13) -0.045(11) 0.044(10) -0.005(10)
C47 0.111(16) 0.142(18) 0.20(2) -0.066(17) 0.084(17) -0.026(13)
C48 0.14(2) 0.22(3) 0.21(3) -0.05(2) 0.05(2) 0.071(19)
B51 0.047(7) 0.036(7) 0.042(6) 0.003(5) 0.021(6) 0.005(5)
C51 0.053(7) 0.034(6) 0.038(6) -0.009(5) 0.021(5) -0.008(5)
C52 0.064(7) 0.060(7) 0.047(6) 0.002(6) 0.029(6) 0.004(6)
C53 0.065(8) 0.081(9) 0.050(7) 0.024(6) 0.020(7) -0.002(7)
C54 0.085(10) 0.111(12) 0.058(8) 0.008(8) 0.043(8) -0.009(9)
C55 0.063(8) 0.073(8) 0.058(8) -0.016(7) 0.034(7) -0.007(7)
C56 0.059(7) 0.065(8) 0.044(6) -0.001(5) 0.030(6) 0.007(6)
C57 0.094(13) 0.143(17) 0.062(10) 0.024(10) 0.037(9) 0.003(12)
C58 0.081(12) 0.144(16) 0.103(12) 0.014(12) 0.068(11) 0.018(12)
C61 0.045(6) 0.036(6) 0.048(6) -0.006(5) 0.029(5) -0.006(5)
C62 0.053(7) 0.044(7) 0.055(6) -0.005(6) 0.029(6) -0.011(6)
C63 0.065(8) 0.041(7) 0.073(8) -0.002(6) 0.041(7) 0.004(6)
C64 0.060(8) 0.070(9) 0.063(8) -0.022(6) 0.033(7) -0.027(7)
C65 0.058(8) 0.074(9) 0.044(6) -0.005(6) 0.025(6) -0.004(7)
C66 0.049(7) 0.052(7) 0.050(6) -0.003(5) 0.021(6) 0.006(6)
C67 0.061(10) 0.113(15) 0.142(15) -0.068(13) 0.049(11) -0.035(10)
C68 0.066(11) 0.153(17) 0.056(9) -0.002(10) 0.001(9) -0.010(11)
C71 0.052(6) 0.031(6) 0.044(6) -0.001(5) 0.020(5) -0.005(5)
C72 0.048(7) 0.046(7) 0.059(7) 0.000(5) 0.024(6) -0.002(5)
C73 0.063(8) 0.061(8) 0.072(8) -0.004(6) 0.040(7) 0.003(6)
C74 0.037(7) 0.073(9) 0.096(10) -0.004(8) 0.018(7) 0.005(6)
C75 0.046(8) 0.068(8) 0.071(8) -0.003(7) 0.015(7) 0.001(6)
C76 0.063(8) 0.040(6) 0.065(7) 0.000(5) 0.030(6) -0.002(6)
C77 0.072(12) 0.164(19) 0.133(16) -0.030(15) 0.069(12) -0.014(12)
C78 0.050(10) 0.148(17) 0.086(12) 0.012(12) 0.004(9) 0.004(10)
C81 0.038(6) 0.048(6) 0.036(5) -0.002(5) 0.018(5) 0.001(5)
C82 0.074(8) 0.037(7) 0.050(6) -0.005(5) 0.032(6) 0.004(5)
C83 0.089(9) 0.044(8) 0.068(8) 0.005(6) 0.050(7) 0.001(6)
C84 0.076(8) 0.039(7) 0.074(8) 0.018(6) 0.038(7) 0.004(6)
C85 0.059(7) 0.035(7) 0.070(8) -0.005(6) 0.036(6) -0.005(5)
C86 0.045(6) 0.045(7) 0.043(6) -0.011(5) 0.024(5) -0.009(5)
C87 0.143(17) 0.126(16) 0.068(11) 0.040(11) 0.060(12) 0.003(13)
C88 0.080(9) 0.046(8) 0.076(9) -0.003(7) 0.040(8) -0.012(7)
F1 0.153(10) 0.108(8) 0.166(11) 0.079(8) -0.008(8) -0.020(7)
F2 0.136(9) 0.272(15) 0.073(6) 0.067(8) 0.038(6) 0.017(9)
F3 0.079(6) 0.187(10) 0.102(6) 0.079(6) 0.035(5) 0.025(6)
F4 0.087(8) 0.184(13) 0.318(19) -0.050(13) 0.101(10) -0.010(8)
F5 0.139(10) 0.322(19) 0.203(13) -0.098(13) 0.115(10) 0.028(11)
F6 0.180(12) 0.297(19) 0.289(18) 0.161(16) 0.190(13) 0.150(14)
F7 0.197(13) 0.069(7) 0.317(19) -0.024(8) 0.139(14) -0.023(7)
F8 0.73(5) 0.079(8) 0.54(4) 0.052(14) 0.58(4) 0.098(16)
F9 0.197(14) 0.125(11) 0.38(3) -0.143(15) -0.118(18) 0.098(11)
F10 0.085(8) 0.46(3) 0.121(9) 0.008(12) 0.039(7) 0.111(12)
F11 0.116(10) 0.34(2) 0.183(13) 0.144(16) 0.039(10) 0.068(12)
F12 0.101(8) 0.215(15) 0.255(17) -0.097(14) -0.089(10) 0.032(9)
F13 0.148(12) 0.40(3) 0.196(14) -0.172(18) 0.097(11) -0.022(14)
F14 0.165(12) 0.37(2) 0.171(12) 0.005(13) 0.100(10) 0.146(14)
F15 0.55(4) 0.188(15) 0.36(2) 0.026(16) 0.41(3) 0.06(2)
F16 0.107(8) 0.35(2) 0.076(6) -0.075(10) 0.013(6) 0.015(10)
F17 0.33(2) 0.144(11) 0.100(8) 0.011(8) -0.091(11) 0.016(13)
F18 0.099(8) 0.38(3) 0.127(10) -0.077(12) 0.002(7) -0.073(12)
F19 0.31(2) 0.255(18) 0.062(7) 0.027(9) 0.064(10) -0.038(15)
F20 0.61(3) 0.111(9) 0.155(10) 0.087(9) 0.248(17) 0.112(14)
F21 0.214(15) 0.42(3) 0.118(10) 0.115(13) 0.124(12) 0.085(17)
F22 0.098(6) 0.102(7) 0.153(8) -0.049(6) 0.042(6) 0.030(5)
F23 0.112(6) 0.086(6) 0.087(6) -0.028(4) 0.052(5) -0.020(5)
F24 0.166(8) 0.066(5) 0.147(8) -0.033(5) 0.100(7) -0.047(6)

loop_
_atom_type_symbol
_atom_type_description
_atom_type_scat_dispersion_real
_atom_type_scat_dispersion_imag
_atom_type_scat_source
C C 0.0033 0.0016 'International Tables Vol C Tables 4.2.6.8 and 6.1.1.4'
H H 0.0000 0.0000 'International Tables Vol C Tables 4.2.6.8 and 6.1.1.4'
B B 0.0013 0.0007 'International Tables Vol C Tables 4.2.6.8 and 6.1.1.4'
N N 0.0061 0.0033 'International Tables Vol C Tables 4.2.6.8 and 6.1.1.4'
O O 0.0106 0.0060 'International Tables Vol C Tables 4.2.6.8 and 6.1.1.4'
F F 0.0171 0.0103 'International Tables Vol C Tables 4.2.6.8 and 6.1.1.4'
Mn Mn 0.3368 0.7283 'International Tables Vol C Tables 4.2.6.8 and 6.1.1.4'
Re Re -1.0185 7.2310 'International Tables Vol C Tables 4.2.6.8 and 6.1.1.4'

loop_
_geom_angle_atom_site_label_1
_geom_angle_atom_site_label_2
_geom_angle_atom_site_label_3
_geom_angle
_geom_angle_site_symmetry_1
_geom_angle_site_symmetry_3
_geom_angle_publ_flag
O14 Re1 O11 107.5(9) . . ?
O14 Re1 O13 107.1(9) . . ?
O11 Re1 O13 110.9(6) . . ?
O14 Re1 O12 111.3(6) . . ?
O11 Re1 O12 109.7(5) . . ?
O13 Re1 O12 110.3(6) . . ?
C2 Mn1 C3 87.6(6) . . ?
C2 Mn1 C1 92.4(6) . . ?
C3 Mn1 C1 86.3(6) . . ?
C2 Mn1 N5 92.1(5) . . ?
C3 Mn1 N5 177.4(5) . . ?
C1 Mn1 N5 91.1(5) . . ?
C2 Mn1 N1 179.4(5) . . ?
C3 Mn1 N1 93.0(6) . . ?
C1 Mn1 N1 87.7(5) . . ?
N5 Mn1 N1 87.3(4) . . ?
C2 Mn1 N3 89.3(5) . . ?
C3 Mn1 N3 96.3(5) . . ?
C1 Mn1 N3 176.9(5) . . ?
N5 Mn1 N3 86.3(4) . . ?
N1 Mn1 N3 90.5(4) . . ?
O1 C1 Mn1 176.4(14) . . ?
O2 C2 Mn1 175.0(12) . . ?
O3 C3 Mn1 169.7(12) . . ?
C13 N1 N2 103.4(9) . . ?
C13 N1 Mn1 128.6(8) . . ?
N2 N1 Mn1 127.9(8) . . ?
N1 N2 C11 113.3(10) . . ?
C20 N3 N4 105.1(9) . . ?
C20 N3 Mn1 128.8(8) . . ?
N4 N3 Mn1 126.0(7) . . ?
C18 N4 N3 111.4(10) . . ?
C27 N5 N6 104.0(9) . . ?
C27 N5 Mn1 131.2(7) . . ?
N6 N5 Mn1 124.2(7) . . ?
C25 N6 N5 112.0(9) . . ?
N2 C11 C12 104.1(11) . . ?
N2 C11 C14 121.9(12) . . ?
C12 C11 C14 134.0(13) . . ?
C13 C12 C11 106.1(11) . . ?
N1 C13 C12 113.1(11) . . ?
C15 C14 C16 105(2) . . ?
C15 C14 C11 114.7(13) . . ?
C16 C14 C11 110.4(14) . . ?
C15 C14 C17 109.1(19) . . ?
C16 C14 C17 107(2) . . ?
C11 C14 C17 109.9(14) . . ?
N4 C18 C19 106.1(12) . . ?
N4 C18 C21 121.8(13) . . ?
C19 C18 C21 132.1(13) . . ?
C18 C19 C20 105.9(12) . . ?
N3 C20 C19 111.4(11) . . ?
C22 C21 C24 116(3) . . ?
C22 C21 C23 107(2) . . ?
C24 C21 C23 102(2) . . ?
C22 C21 C18 111.8(15) . . ?
C24 C21 C18 109.3(16) . . ?
C23 C21 C18 109.2(15) . . ?
N6 C25 C26 106.6(10) . . ?
N6 C25 C28 121.4(11) . . ?
C26 C25 C28 132.0(11) . . ?
C25 C26 C27 106.4(10) . . ?
N5 C27 C26 111.0(10) . . ?
C29 C28 C30 110.1(18) . . ?
C29 C28 C31 111.0(15) . . ?
C30 C28 C31 109.2(16) . . ?
C29 C28 C25 110.7(12) . . ?
C30 C28 C25 108.3(12) . . ?
C31 C28 C25 107.6(11) . . ?
C33 N11 C45 111.4(10) . . ?
C33 N11 C37 110.8(10) . . ?
C45 N11 C37 106.3(9) . . ?
C33 N11 C41 106.4(10) . . ?
C45 N11 C41 111.0(10) . . ?
C37 N11 C41 111.1(10) . . ?
C34 C33 N11 118.1(12) . . ?
C33 C34 C35 108.3(18) . . ?
C36 C35 C34 116(3) . . ?
C38 C37 N11 116.6(11) . . ?
C37 C38 C39 108.5(13) . . ?
C40 C39 C38 114.0(18) . . ?
N11 C41 C42 115.4(11) . . ?
C41 C42 C43 107.6(18) . . ?
C44 C43 C42 131(4) . . ?
N11 C45 C46 115.3(11) . . ?
C47 C46 C45 112.4(13) . . ?
C48 C47 C46 115.3(19) . . ?
C71 B51 C81 103.9(8) . . ?
C71 B51 C61 113.4(8) . . ?
C81 B51 C61 111.2(8) . . ?
C71 B51 C51 113.1(8) . . ?
C81 B51 C51 111.9(8) . . ?
C61 B51 C51 103.7(8) . . ?
C56 C51 C52 115.2(9) . . ?
C56 C51 B51 122.8(9) . . ?
C52 C51 B51 121.6(9) . . ?
C53 C52 C51 123.6(11) . . ?
C52 C53 C54 119.2(11) . . ?
C52 C53 C57 121.2(13) . . ?
C54 C53 C57 119.5(12) . . ?
C55 C54 C53 118.4(11) . . ?
C54 C55 C56 121.2(12) . . ?
C54 C55 C58 118.2(12) . . ?
C56 C55 C58 120.5(12) . . ?
C51 C56 C55 122.3(11) . . ?
F1 C57 F3 110.6(17) . . ?
F1 C57 F2 102.8(14) . . ?
F3 C57 F2 102.4(14) . . ?
F1 C57 C53 114.6(15) . . ?
F3 C57 C53 113.6(14) . . ?
F2 C57 C53 111.7(15) . . ?
F6 C58 F5 105.9(19) . . ?
F6 C58 F4 104.4(18) . . ?
F5 C58 F4 102.2(15) . . ?
F6 C58 C55 116.5(14) . . ?
F5 C58 C55 113.3(15) . . ?
F4 C58 C55 113.2(17) . . ?
C66 C61 C62 116.5(9) . . ?
C66 C61 B51 121.6(9) . . ?
C62 C61 B51 121.5(9) . . ?
C61 C62 C63 121.0(10) . . ?
C64 C63 C62 120.8(10) . . ?
C64 C63 C67 119.7(12) . . ?
C62 C63 C67 119.4(12) . . ?
C63 C64 C65 119.2(10) . . ?
C64 C65 C66 119.9(11) . . ?
C64 C65 C68 122.4(12) . . ?
C66 C65 C68 117.7(13) . . ?
C61 C66 C65 122.4(10) . . ?
F9 C67 F7 103(2) . . ?
F9 C67 F8 104.5(19) . . ?
F7 C67 F8 97.7(18) . . ?
F9 C67 C63 118.3(14) . . ?
F7 C67 C63 117.6(14) . . ?
F8 C67 C63 113.1(19) . . ?
F10 C68 F11 103(2) . . ?
F10 C68 F12 107.3(18) . . ?
F11 C68 F12 95.6(16) . . ?
F10 C68 C65 119.2(14) . . ?
F11 C68 C65 115.2(16) . . ?
F12 C68 C65 113.7(17) . . ?
C76 C71 C72 115.7(10) . . ?
C76 C71 B51 123.3(9) . . ?
C72 C71 B51 120.9(9) . . ?
C73 C72 C71 121.7(10) . . ?
C74 C73 C72 120.8(11) . . ?
C74 C73 C77 119.6(13) . . ?
C72 C73 C77 119.4(13) . . ?
C75 C74 C73 119.3(11) . . ?
C74 C75 C76 119.6(11) . . ?
C74 C75 C78 121.0(13) . . ?
C76 C75 C78 119.4(13) . . ?
C71 C76 C75 122.7(11) . . ?
F15 C77 F13 101(2) . . ?
F15 C77 F14 102.6(17) . . ?
F13 C77 F14 102(2) . . ?
F15 C77 C73 114.3(19) . . ?
F13 C77 C73 117.1(15) . . ?
F14 C77 C73 117.9(19) . . ?
F16 C78 F18 104.0(19) . . ?
F16 C78 F17 106.3(19) . . ?
F18 C78 F17 103.8(17) . . ?
F16 C78 C75 117.2(14) . . ?
F18 C78 C75 112.8(17) . . ?
F17 C78 C75 111.7(17) . . ?
C86 C81 C82 115.3(9) . . ?
C86 C81 B51 124.2(8) . . ?
C82 C81 B51 120.2(9) . . ?
C83 C82 C81 122.7(10) . . ?
C82 C83 C84 120.2(10) . . ?
C82 C83 C87 119.2(13) . . ?
C84 C83 C87 120.6(12) . . ?
C85 C84 C83 118.5(10) . . ?
C84 C85 C86 120.6(10) . . ?
C84 C85 C88 118.2(10) . . ?
C86 C85 C88 121.2(10) . . ?
C81 C86 C85 122.7(9) . . ?
F20 C87 F21 105.7(18) . . ?
F20 C87 F19 103.9(18) . . ?
F21 C87 F19 95.7(19) . . ?
F20 C87 C83 117.2(18) . . ?
F21 C87 C83 114.1(17) . . ?
F19 C87 C83 117.5(16) . . ?
F22 C88 F24 106.7(11) . . ?
F22 C88 F23 106.5(11) . . ?
F24 C88 F23 104.2(11) . . ?
F22 C88 C85 113.9(11) . . ?
F24 C88 C85 111.3(11) . . ?
F23 C88 C85 113.6(10) . . ?

loop_
_geom_bond_atom_site_label_1
_geom_bond_atom_site_label_2
_geom_bond_distance
_geom_bond_site_symmetry_2
_geom_bond_publ_flag
O12 Re1 1.749(8) . ?
Re1 O14 1.642(16) . ?
Re1 O11 1.650(12) . ?
Re1 O13 1.688(12) . ?
Mn1 C2 1.707(19) . ?
Mn1 C3 1.781(13) . ?
Mn1 C1 1.832(18) . ?
Mn1 N5 2.070(9) . ?
Mn1 N1 2.090(9) . ?
Mn1 N3 2.109(9) . ?
C1 O1 1.128(16) . ?
C2 O2 1.220(18) . ?
C3 O3 1.153(15) . ?
N1 C13 1.321(14) . ?
N1 N2 1.345(12) . ?
N2 C11 1.351(15) . ?
N3 C20 1.294(14) . ?
N3 N4 1.366(13) . ?
N4 C18 1.326(15) . ?
N5 C27 1.343(13) . ?
N5 N6 1.351(12) . ?
N6 C25 1.341(14) . ?
C11 C12 1.391(16) . ?
C11 C14 1.473(17) . ?
C12 C13 1.343(16) . ?
C14 C15 1.43(2) . ?
C14 C16 1.46(3) . ?
C14 C17 1.53(3) . ?
C18 C19 1.367(17) . ?
C18 C21 1.522(19) . ?
C19 C20 1.374(17) . ?
C21 C22 1.40(3) . ?
C21 C24 1.45(3) . ?
C21 C23 1.50(3) . ?
C25 C26 1.353(15) . ?
C25 C28 1.529(17) . ?
C26 C27 1.367(15) . ?
C28 C29 1.44(2) . ?
C28 C30 1.51(2) . ?
C28 C31 1.53(2) . ?
N11 C33 1.500(16) . ?
N11 C45 1.505(16) . ?
N11 C37 1.513(15) . ?
N11 C41 1.515(16) . ?
C33 C34 1.48(2) . ?
C34 C35 1.54(3) . ?
C35 C36 1.30(3) . ?
C37 C38 1.480(19) . ?
C38 C39 1.54(2) . ?
C39 C40 1.40(2) . ?
C41 C42 1.52(2) . ?
C42 C43 1.56(3) . ?
C43 C44 1.00(3) . ?
C45 C46 1.521(19) . ?
C46 C47 1.51(2) . ?
C47 C48 1.48(3) . ?
B51 C71 1.645(15) . ?
B51 C81 1.643(15) . ?
B51 C61 1.652(15) . ?
B51 C51 1.666(15) . ?
C51 C56 1.362(14) . ?
C51 C52 1.392(14) . ?
C52 C53 1.371(15) . ?
C53 C54 1.381(17) . ?
C53 C57 1.477(19) . ?
C54 C55 1.358(17) . ?
C55 C56 1.383(15) . ?
C55 C58 1.517(19) . ?
C57 F1 1.25(2) . ?
C57 F3 1.294(17) . ?
C57 F2 1.363(18) . ?
C58 F6 1.238(18) . ?
C58 F5 1.274(18) . ?
C58 F4 1.28(2) . ?
C61 C66 1.371(13) . ?
C61 C62 1.389(13) . ?
C62 C63 1.394(15) . ?
C63 C64 1.355(15) . ?
C63 C67 1.46(2) . ?
C64 C65 1.369(16) . ?
C65 C66 1.386(15) . ?
C65 C68 1.470(19) . ?
C67 F9 1.20(2) . ?
C67 F7 1.241(17) . ?
C67 F8 1.24(2) . ?
C68 F10 1.196(19) . ?
C68 F11 1.25(2) . ?
C68 F12 1.289(19) . ?
C71 C76 1.385(14) . ?
C71 C72 1.404(14) . ?
C72 C73 1.378(15) . ?
C73 C74 1.370(16) . ?
C73 C77 1.46(2) . ?
C74 C75 1.370(17) . ?
C75 C76 1.392(15) . ?
C75 C78 1.50(2) . ?
C77 F15 1.23(2) . ?
C77 F13 1.25(2) . ?
C77 F14 1.27(2) . ?
C78 F16 1.25(2) . ?
C78 F18 1.26(2) . ?
C78 F17 1.27(2) . ?
C81 C86 1.381(13) . ?
C81 C82 1.401(13) . ?
C82 C83 1.375(14) . ?
C83 C84 1.383(15) . ?
C83 C87 1.458(19) . ?
C84 C85 1.371(15) . ?
C85 C86 1.383(14) . ?
C85 C88 1.502(16) . ?
C87 F20 1.24(2) . ?
C87 F21 1.27(2) . ?
C87 F19 1.28(2) . ?
C88 F22 1.312(14) . ?
C88 F24 1.324(13) . ?
C88 F23 1.334(14) . ?
